data_2021853
loop_
_publ_author_name
'Arakcheeva, Alla'
'Svitlyk, Volodymyr'
'Polini, Eleonora'
'Henry, Laura'
'Chernyshov, Dmitry'
'Sienkiewicz, Andrzej'
'Giriat, Ga\'etan'
'Glushkova, Anastasiia'
'Kollar, Marton'
'N\'afr\'adi, B\'alint'
'Forro, Laszlo'
'Horv\'ath, Endre'

_publ_section_title
;
 Pressure-induced transformation of CH3NH3PbI3: the role of the noble-gas
 pressure transmitting media
;
_journal_coeditor_code DK5077SUP1
_journal_issue 3
_journal_name_full 'Acta Crystallographica Section B Structural Science, Crystal Engineering and Materials'
_journal_page_first 361
_journal_paper_doi 10.1107/S2052520619004554
_journal_volume 75
_journal_year 2019
_chemical_formula_sum 'C H6 I3 N Ne0.424 Pb'
_chemical_formula_weight 628.5
_chemical_name_common Ne-MAPbI3
_chemical_name_systematic ' neon methylammonium lead iodide'
_chemical_properties_physical Pressure-sensitive
_space_group_IT_number 148
_space_group_name_Hall '-R 3'
_space_group_name_H-M_alt 'R -3 :H'
_symmetry_cell_setting trigonal
_symmetry_Int_Tables_number 148
_symmetry_space_group_name_Hall '-R 3'
_symmetry_space_group_name_H-M 'R -3 :H'
_cell_angle_alpha 90
_cell_angle_beta 90
_cell_angle_gamma 120
_cell_formula_units_Z 12
_cell_length_a 17.3128(9)
_cell_length_b 17.3128(9)
_cell_length_c 10.6019(9)
_cell_measurement_pressure 0.69
_cell_measurement_reflns_used 1677
_cell_measurement_temperature 293
_cell_measurement_theta_max 12.84
_cell_measurement_theta_min 2.77
_cell_volume 2752.0(3)
_diffrn_ambient_temperature 293
_diffrn_detector 'Mar165 CCD'
_diffrn_measured_fraction_theta_full 0.73
_diffrn_measured_fraction_theta_max 0.63
_diffrn_measurement_device_type 'abstract diffractometer'
_diffrn_radiation_probe synchrotron
_diffrn_radiation_source synchrotron
_diffrn_radiation_type synchrotron
_diffrn_radiation_wavelength 0.3738
_diffrn_reflns_av_R_equivalents 0.0545
_diffrn_reflns_av_unetI/netI 0.0592
_diffrn_reflns_limit_h_max 20
_diffrn_reflns_limit_h_min -20
_diffrn_reflns_limit_k_max 16
_diffrn_reflns_limit_k_min -14
_diffrn_reflns_limit_l_max 12
_diffrn_reflns_limit_l_min -11
_diffrn_reflns_number 1677
_diffrn_reflns_theta_full 8.14
_diffrn_reflns_theta_max 12.84
_diffrn_reflns_theta_min 2.77
_diffrn_source synchrotron
_exptl_absorpt_coefficient_mu 5.249
_exptl_absorpt_correction_type empirical
_exptl_absorpt_process_details
;
CrysAlisPro, Agilent Technologies,
Version 1.171.37.35 (release 13-08-2014 CrysAlis171 .NET)
(compiled Aug 13 2014,18:06:01)
Empirical absorption correction using spherical harmonics,
 implemented in SCALE3 ABSPACK scaling algorithm.
;
_exptl_crystal_density_diffrn 4.551
_exptl_crystal_description irregular
_exptl_crystal_F_000 3099
_exptl_crystal_recrystallization_method 'Reaction under pressure of 0.69 GPa between Ne-PTM and MAPbI3'
_refine_diff_density_max 1.87
_refine_diff_density_min -1.68
_refine_ls_extinction_method none
_refine_ls_goodness_of_fit_gt 2.20
_refine_ls_goodness_of_fit_ref 1.69
_refine_ls_number_constraints 8
_refine_ls_number_parameters 44
_refine_ls_number_reflns 799
_refine_ls_number_restraints 0
_refine_ls_R_factor_all 0.0917
_refine_ls_R_factor_gt 0.0695
_refine_ls_shift/su_max 0.0477
_refine_ls_shift/su_mean 0.0059
_refine_ls_structure_factor_coef F
_refine_ls_weighting_details w=1/(\s^2^(F)+0.0001F^2^)
_refine_ls_weighting_scheme sigma
_refine_ls_wR_factor_gt 0.0691
_refine_ls_wR_factor_ref 0.0776
_reflns_number_gt 392
_reflns_number_total 799
_reflns_threshold_expression I>3\s(I)
_cod_data_source_file dk5077sup1.cif
_cod_data_source_block I
_cod_original_cell_volume 2752.0(4)
_cod_original_sg_symbol_H-M 'R -3'
_cod_original_formula_sum 'C1 H6 I3 N1 Ne0.424 Pb1'
_cod_database_code 2021853
_diffrn_pressure 0.69

loop_
_space_group_symop_id
_space_group_symop_operation_xyz
1 x,y,z
2 -y,x-y,z
3 -x+y,-x,z
4 -x,-y,-z
5 y,-x+y,-z
6 x-y,x,-z
7 x+2/3,y+1/3,z+1/3
8 -y+2/3,x-y+1/3,z+1/3
9 -x+y+2/3,-x+1/3,z+1/3
10 -x+2/3,-y+1/3,-z+1/3
11 y+2/3,-x+y+1/3,-z+1/3
12 x-y+2/3,x+1/3,-z+1/3
13 x+1/3,y+2/3,z+2/3
14 -y+1/3,x-y+2/3,z+2/3
15 -x+y+1/3,-x+2/3,z+2/3
16 -x+1/3,-y+2/3,-z+2/3
17 y+1/3,-x+y+2/3,-z+2/3
18 x-y+1/3,x+2/3,-z+2/3

loop_
_atom_site_label
_atom_site_type_symbol
_atom_site_fract_x
_atom_site_fract_y
_atom_site_fract_z
_atom_site_adp_type
_atom_site_U_iso_or_equiv
_atom_site_site_symmetry_multiplicity
_atom_site_occupancy
_atom_site_calc_flag
Pb1 Pb 0.5 0 0 Uani 0.0476(8) 9 1 d
Pb2 Pb 0 0 0 Uani 0.0495(9) 3 1 d
I1 I 0.3105(2) 0.4087(3) 0.1193(4) Uani 0.117(3) 18 1 d
I2 I 0.0477(3) 0.1643(3) 0.1698(5) Uani 0.117(3) 18 1 d
N1 N -0.148(3) 0.206(2) 0.201(4) Uiso 0.095(10) 18 0.5 d
C1 C -0.148(3) 0.206(2) 0.201(4) Uiso 0.095(10) 18 0.5 d
Ne1 Ne 0.416(4) -0.156(3) 0.358(5) Uiso 0.019(12) 18 0.1583 d
N2 N 0.036(4) 0.029(4) 0.442(6) Uiso 0.031(16) 18 0.1667 d
C2 C 0.036(4) 0.029(4) 0.442(6) Uiso 0.031(16) 18 0.1667 d
Ne2 Ne 0.359(7) -0.074(8) 0.617(10) Uiso 0.06(2) 18 0.124 d

loop_
_atom_site_aniso_label
_atom_site_aniso_type_symbol
_atom_site_aniso_U_11
_atom_site_aniso_U_22
_atom_site_aniso_U_33
_atom_site_aniso_U_12
_atom_site_aniso_U_13
_atom_site_aniso_U_23
Pb1 Pb 0.0515(10) 0.0510(11) 0.0382(8) 0.0241(9) -0.0013(6) 0.0001(7)
Pb2 Pb 0.0547(11) 0.0547(11) 0.0391(13) 0.0273(6) 0 0
I1 I 0.068(2) 0.171(5) 0.076(2) 0.034(3) 0.0446(19) 0.023(2)
I2 I 0.125(4) 0.089(3) 0.128(3) 0.046(3) -0.035(3) -0.072(3)

loop_
_atom_type_symbol
_atom_type_scat_dispersion_real
_atom_type_scat_dispersion_imag
_atom_type_scat_source
C -0.0003 0.0004 'International Tables Vol C tables 4.2.6.8 and 6.1.1.1'
I -8.1659 3.0881 'International Tables Vol C tables 4.2.6.8 and 6.1.1.1'
N 0.0001 0.0008 'International Tables Vol C tables 4.2.6.8 and 6.1.1.1'
Ne 0.0041 0.0040 'International Tables Vol C tables 4.2.6.8 and 6.1.1.1'
Pb -0.6363 3.6002 'International Tables Vol C tables 4.2.6.8 and 6.1.1.1'

loop_
_geom_angle_atom_site_label_1
_geom_angle_atom_site_label_2
_geom_angle_atom_site_label_3
_geom_angle_site_symmetry_1
_geom_angle_site_symmetry_3
_geom_angle
I1 Pb1 I1 13_544 2_655 90.37(13)
I1 Pb1 I1 13_544 10_555 180.0(5)
I1 Pb1 I1 13_544 5_555 89.63(13)
I1 Pb1 I2 13_544 13_544 90.14(12)
I1 Pb1 I2 13_544 10_555 89.86(12)
I1 Pb1 I1 2_655 10_555 89.63(13)
I1 Pb1 I1 2_655 5_555 180.0(5)
I1 Pb1 I2 2_655 13_544 89.47(15)
I1 Pb1 I2 2_655 10_555 90.53(15)
I1 Pb1 I1 10_555 5_555 90.37(13)
I1 Pb1 I2 10_555 13_544 89.86(12)
I1 Pb1 I2 10_555 10_555 90.14(12)
I1 Pb1 I2 5_555 13_544 90.53(15)
I1 Pb1 I2 5_555 10_555 89.47(15)
I2 Pb1 I2 13_544 10_555 180.0(5)
I2 Pb2 I2 . 2_555 89.82(16)
I2 Pb2 I2 . 3_555 89.82(16)
I2 Pb2 I2 . 4_555 180.0(5)
I2 Pb2 I2 . 5_555 90.18(16)
I2 Pb2 I2 . 6_555 90.18(16)
I2 Pb2 I2 2_555 3_555 89.82(17)
I2 Pb2 I2 2_555 4_555 90.18(16)
I2 Pb2 I2 2_555 5_555 180.0(5)
I2 Pb2 I2 2_555 6_555 90.18(17)
I2 Pb2 I2 3_555 4_555 90.18(16)
I2 Pb2 I2 3_555 5_555 90.18(17)
I2 Pb2 I2 3_555 6_555 180.0(5)
I2 Pb2 I2 4_555 5_555 89.82(16)
I2 Pb2 I2 4_555 6_555 89.82(16)
I2 Pb2 I2 5_555 6_555 89.82(17)
Pb1 I1 Pb1 7_455 3_665 157.44(14)
Ne1 I2 Ne2 18_445 7_454 113(3)
C1 N1 Ne1 10_455 15_554 82(3)
C1 N1 Ne1 10_455 18_445 70(3)
C1 N1 Ne2 10_455 15_554 178(5)
N1 C1 Ne1 10_455 15_554 82(3)
N1 C1 Ne1 10_455 18_445 70(3)
N1 C1 Ne2 10_455 15_554 178(5)
Ne1 C1 Ne1 15_554 18_445 152(2)
Ne1 C1 Ne2 15_554 15_554 96(6)
Ne1 C1 Ne2 15_554 18_445 83(3)
Ne1 C1 Ne2 18_445 15_554 112(6)
Ne1 C1 Ne2 18_445 18_445 69(3)
Ne2 C1 Ne2 15_554 18_445 179(5)
I1 Ne1 I2 10_555 17_545 171.8(19)
I1 Ne1 C1 10_555 8_555 88(2)
I1 Ne1 C1 10_555 17_545 86.9(19)
I1 Ne1 C2 10_555 17_545 106(2)
I1 Ne1 C2 10_555 18_545 92(3)
I2 Ne1 C1 17_545 8_555 89.0(19)
I2 Ne1 C1 17_545 17_545 86.7(18)
I2 Ne1 C2 17_545 17_545 78(2)
I2 Ne1 C2 17_545 18_545 93(3)
N1 Ne1 C2 8_555 17_545 164(3)
N1 Ne1 C2 8_555 18_545 167(3)
N1 Ne1 C2 17_545 17_545 156(3)
N1 Ne1 C2 17_545 18_545 165(3)
C1 Ne1 C2 8_555 17_545 164(3)
C1 Ne1 C2 8_555 18_545 167(3)
C1 Ne1 C2 17_545 17_545 156(3)
C1 Ne1 C2 17_545 18_545 165(3)
Ne1 N2 Ne1 17_555 18_445 106(3)
Ne1 N2 C2 17_555 2_555 145(6)
Ne1 N2 C2 17_555 3_555 121(8)
Ne1 N2 C2 17_555 4_556 159(5)
Ne1 N2 C2 17_555 5_556 124(5)
Ne1 N2 C2 17_555 6_556 141(4)
Ne1 N2 C2 18_445 3_555 95(7)
Ne1 N2 C2 18_445 4_556 94(4)
Ne1 N2 C2 18_445 5_556 129(5)
Ne1 N2 C2 18_445 6_556 92(6)
I1 Ne2 I2 18_545 13_545 135(4)
I1 Ne2 C1 18_545 8_555 115(6)
I1 Ne2 C1 18_545 17_545 115(4)
I2 Ne2 C1 13_545 8_555 108(6)
I2 Ne2 C1 13_545 17_545 109(4)

loop_
_geom_bond_atom_site_label_1
_geom_bond_atom_site_label_2
_geom_bond_site_symmetry_2
_geom_bond_distance
Pb1 I1 13_544 3.131(4)
Pb1 I1 2_655 3.111(7)
Pb1 I1 10_555 3.131(4)
Pb1 I1 5_555 3.111(7)
Pb1 I2 13_544 3.128(5)
Pb1 I2 10_555 3.128(5)
Pb2 I2 . 3.108(6)
Pb2 I2 2_555 3.108(5)
Pb2 I2 3_555 3.108(8)
Pb2 I2 4_555 3.108(6)
Pb2 I2 5_555 3.108(5)
Pb2 I2 6_555 3.108(8)
I1 Ne1 10_555 2.61(7)
I1 Ne2 17_555 2.81(17)
I2 Ne1 18_445 2.60(6)
I2 Ne2 7_454 2.98(12)
N1 C1 10_455 1.38(5)
N1 Ne1 15_554 2.79(9)
N1 Ne1 18_445 2.94(10)
N1 Ne2 15_554 1.76(11)
N1 Ne2 18_445 3.14(11)
Ne1 C2 17_545 3.18(10)
Ne1 C2 18_545 2.55(7)
N2 C2 5_556 1.35(10)
N2 C2 6_556 1.35(10)

loop_
_twin_individual_id
_twin_individual_mass_fraction_refined
_twin_individual_twin_matrix_11
_twin_individual_twin_matrix_12
_twin_individual_twin_matrix_13
_twin_individual_twin_matrix_21
_twin_individual_twin_matrix_22
_twin_individual_twin_matrix_23
_twin_individual_twin_matrix_31
_twin_individual_twin_matrix_32
_twin_individual_twin_matrix_33
1 0.472(10) 1 0 0 0 1 0 0 0 1
2 0.528(10) 1 -1 0 0 -1 0 0 0 -1
